data_4076058
loop_
_publ_author_name
'Paul, Fr\'ed\'eric'
'Toupet, Loic'
'Th\'epot, Jean-Yves'
'Costuas, Karine'
'Halet, Jean-Fran\,cois'
'Lapinte, Claude'

_publ_section_title
;
 Electron-Rich Piano-Stool Iron \s-Acetylides. Electronic Structures of
 Arylalkynyl Iron(III) Radical Cations
;
_journal_coden_ASTM ORGND7
_journal_issue 22
_journal_name_full Organometallics
_journal_page_first 5464
_journal_page_last 5478
_journal_paper_doi 10.1021/om0505108
_journal_volume 24
_journal_year 2005
_chemical_formula_sum 'C48 H52 F6 Fe P3'
_chemical_formula_weight 891.66
_space_group_IT_number 14
_symmetry_cell_setting monoclinic
_symmetry_space_group_name_Hall '-P 2yn'
_symmetry_space_group_name_H-M 'P 1 21/n 1'
_atom_sites_solution_hydrogens geom
_atom_sites_solution_primary direct
_atom_sites_solution_secondary difmap
_audit_creation_method SHELXL-97
_cell_angle_alpha 90.00
_cell_angle_beta 90.087(2)
_cell_angle_gamma 90.00
_cell_formula_units_Z 4
_cell_length_a 11.7138(1)
_cell_length_b 21.1255(2)
_cell_length_c 17.4624(2)
_cell_measurement_temperature 120(1)
_cell_volume 4321.24(7)
_computing_structure_refinement 'SHELXL-97 (Sheldrick, 1997)'
_computing_structure_solution 'SHELXS-97 (Sheldrick, 1990)'
_diffrn_ambient_temperature 293(2)
_diffrn_measured_fraction_theta_full 0.996
_diffrn_measured_fraction_theta_max 0.996
_diffrn_radiation_monochromator graphite
_diffrn_radiation_source 'fine-focus sealed tube'
_diffrn_radiation_type MoK\a
_diffrn_radiation_wavelength 0.71069
_diffrn_reflns_av_R_equivalents 0.0345
_diffrn_reflns_av_sigmaI/netI 0.0401
_diffrn_reflns_limit_h_max 15
_diffrn_reflns_limit_h_min 0
_diffrn_reflns_limit_k_max 27
_diffrn_reflns_limit_k_min -27
_diffrn_reflns_limit_l_max 22
_diffrn_reflns_limit_l_min -22
_diffrn_reflns_number 19482
_diffrn_reflns_theta_full 27.54
_diffrn_reflns_theta_max 27.54
_diffrn_reflns_theta_min 2.25
_exptl_absorpt_coefficient_mu 0.520
_exptl_crystal_density_diffrn 1.371
_exptl_crystal_density_method 'not measured'
_exptl_crystal_description block
_exptl_crystal_F_000 1860
_exptl_crystal_size_max 0.40
_exptl_crystal_size_mid 0.32
_exptl_crystal_size_min 0.30
_refine_diff_density_max 0.867
_refine_diff_density_min -0.526
_refine_diff_density_rms 0.066
_refine_ls_extinction_coef 0.0026(5)
_refine_ls_extinction_expression Fc^*^=kFc[1+0.001xFc^2^\l^3^/sin(2\q)]^-1/4^
_refine_ls_extinction_method SHELXL
_refine_ls_goodness_of_fit_ref 1.022
_refine_ls_hydrogen_treatment mixed
_refine_ls_matrix_type full
_refine_ls_number_parameters 524
_refine_ls_number_reflns 9916
_refine_ls_number_restraints 0
_refine_ls_restrained_S_all 1.022
_refine_ls_R_factor_all 0.0497
_refine_ls_R_factor_gt 0.0435
_refine_ls_shift/su_max 0.001
_refine_ls_shift/su_mean 0.000
_refine_ls_structure_factor_coef Fsqd
_refine_ls_weighting_details 'calc w=1/[\s^2^(Fo^2^)+(0.0656P)^2^+3.1905P] where P=(Fo^2^+2Fc^2^)/3'
_refine_ls_weighting_scheme calc
_refine_ls_wR_factor_gt 0.1180
_refine_ls_wR_factor_ref 0.1236
_reflns_number_gt 8736
_reflns_number_total 9916
_reflns_threshold_expression >2sigma(I)
_cod_data_source_file om0505108si20050621_124308.cif
_cod_data_source_block fptbuox
_cod_depositor_comments
;
The following automatic conversions were performed:

'_symmetry_cell_setting' value 'Monoclinic' changed to 'monoclinic'
according to /home/saulius/struct/CIF-dictionaries/cif_core.dic
dictionary named 'cif_core.dic' version 2.4.1 from 2010-06-29.

Automatic conversion script
Id: cif_fix_values 1715 2011-07-08 13:25:40Z adriana 
;
_cod_original_sg_symbol_H-M P21/n
_cod_database_code 4076058

loop_
_symmetry_equiv_pos_as_xyz
'x, y, z'
'-x+1/2, y+1/2, -z+1/2'
'-x, -y, -z'
'x-1/2, -y-1/2, z-1/2'

loop_
_atom_site_label
_atom_site_type_symbol
_atom_site_fract_x
_atom_site_fract_y
_atom_site_fract_z
_atom_site_U_iso_or_equiv
_atom_site_adp_type
_atom_site_occupancy
_atom_site_symmetry_multiplicity
_atom_site_calc_flag
_atom_site_refinement_flags
Fe1 Fe 0.49423(2) 0.011686(12) 0.271912(14) 0.01654(9) Uani 1 1 d .
P1 P 0.59976(4) 0.06925(2) 0.18797(3) 0.01916(11) Uani 1 1 d .
P2 P 0.34618(4) 0.06239(2) 0.21742(3) 0.01890(11) Uani 1 1 d .
P3 P 0.00823(6) 0.22540(3) 0.00676(3) 0.03236(14) Uani 1 1 d .
F1 F 0.09650(15) 0.27760(7) 0.03751(9) 0.0497(4) Uani 1 1 d .
F2 F -0.04571(19) 0.22037(9) 0.08969(9) 0.0609(5) Uani 1 1 d .
F3 F 0.09712(19) 0.17076(8) 0.02815(10) 0.0638(5) Uani 1 1 d .
F4 F -0.08063(18) 0.17383(8) -0.02516(10) 0.0565(5) Uani 1 1 d .
F5 F 0.06265(16) 0.23080(9) -0.07685(9) 0.0523(4) Uani 1 1 d .
F6 F -0.08012(14) 0.28041(7) -0.01542(9) 0.0438(3) Uani 1 1 d .
C1 C 0.43266(16) -0.04279(9) 0.36707(10) 0.0208(4) Uani 1 1 d .
C2 C 0.43747(16) 0.02184(9) 0.39142(10) 0.0206(4) Uani 1 1 d .
C3 C 0.55221(16) 0.04356(9) 0.38356(10) 0.0204(4) Uani 1 1 d .
C4 C 0.61913(16) -0.00874(9) 0.35556(11) 0.0204(4) Uani 1 1 d .
C5 C 0.54626(17) -0.06212(9) 0.34669(10) 0.0209(4) Uani 1 1 d .
C6 C 0.32984(18) -0.08478(11) 0.36704(12) 0.0286(4) Uani 1 1 d .
H6A H 0.3504 -0.1258 0.3478 0.043 Uiso 1 1 calc R
H6B H 0.2718 -0.0666 0.3350 0.043 Uiso 1 1 calc R
H6C H 0.3014 -0.0888 0.4183 0.043 Uiso 1 1 calc R
C7 C 0.34274(18) 0.05727(11) 0.43065(12) 0.0287(4) Uani 1 1 d .
H7A H 0.3671 0.0998 0.4411 0.043 Uiso 1 1 calc R
H7B H 0.3239 0.0364 0.4778 0.043 Uiso 1 1 calc R
H7C H 0.2768 0.0582 0.3980 0.043 Uiso 1 1 calc R
C8 C 0.60035(19) 0.10464(10) 0.41279(12) 0.0279(4) Uani 1 1 d .
H8A H 0.6797 0.1074 0.3994 0.042 Uiso 1 1 calc R
H8B H 0.5926 0.1062 0.4675 0.042 Uiso 1 1 calc R
H8C H 0.5597 0.1394 0.3902 0.042 Uiso 1 1 calc R
C9 C 0.74698(17) -0.00877(10) 0.35042(12) 0.0265(4) Uani 1 1 d .
H9A H 0.7751 0.0334 0.3585 0.040 Uiso 1 1 calc R
H9B H 0.7698 -0.0233 0.3006 0.040 Uiso 1 1 calc R
H9C H 0.7778 -0.0364 0.3888 0.040 Uiso 1 1 calc R
C10 C 0.5814(2) -0.12843(10) 0.32742(12) 0.0287(4) Uani 1 1 d .
H10A H 0.5150 -0.1550 0.3250 0.043 Uiso 1 1 calc R
H10B H 0.6325 -0.1440 0.3661 0.043 Uiso 1 1 calc R
H10C H 0.6193 -0.1288 0.2787 0.043 Uiso 1 1 calc R
C11 C 0.50192(17) 0.10698(10) 0.11803(11) 0.0251(4) Uani 1 1 d .
H11A H 0.4904 0.1510 0.1319 0.030 Uiso 1 1 calc R
H11B H 0.5360 0.1058 0.0675 0.030 Uiso 1 1 calc R
C12 C 0.38613(17) 0.07262(10) 0.11630(11) 0.0232(4) Uani 1 1 d .
H12A H 0.3930 0.0319 0.0910 0.028 Uiso 1 1 calc R
H12B H 0.3295 0.0977 0.0894 0.028 Uiso 1 1 calc R
C13 C 0.69142(18) 0.13344(10) 0.22202(11) 0.0246(4) Uani 1 1 d .
C14 C 0.6473(2) 0.19244(11) 0.24224(14) 0.0356(5) Uani 1 1 d .
H14 H 0.5699 0.2008 0.2362 0.043 Uiso 1 1 calc R
C15 C 0.7199(3) 0.23896(13) 0.27155(15) 0.0469(7) Uani 1 1 d .
H15 H 0.6901 0.2781 0.2854 0.056 Uiso 1 1 calc R
C16 C 0.8348(3) 0.22764(14) 0.28023(15) 0.0473(7) Uani 1 1 d .
H16 H 0.8823 0.2593 0.2992 0.057 Uiso 1 1 calc R
C17 C 0.8796(2) 0.16967(14) 0.26088(14) 0.0419(6) Uani 1 1 d .
H17 H 0.9572 0.1620 0.2673 0.050 Uiso 1 1 calc R
C18 C 0.80901(19) 0.12256(11) 0.23179(12) 0.0307(4) Uani 1 1 d .
H18 H 0.8398 0.0835 0.2187 0.037 Uiso 1 1 calc R
C19 C 0.70127(16) 0.02579(10) 0.12839(11) 0.0230(4) Uani 1 1 d .
C20 C 0.73181(17) -0.03691(10) 0.14185(12) 0.0255(4) Uani 1 1 d .
H20 H 0.6983 -0.0592 0.1819 0.031 Uiso 1 1 calc R
C21 C 0.81303(19) -0.06637(11) 0.09508(14) 0.0316(5) Uani 1 1 d .
H21 H 0.8332 -0.1083 0.1040 0.038 Uiso 1 1 calc R
C22 C 0.86353(19) -0.03326(12) 0.03546(13) 0.0341(5) Uani 1 1 d .
H22 H 0.9158 -0.0533 0.0036 0.041 Uiso 1 1 calc R
C23 C 0.83612(19) 0.02958(12) 0.02344(13) 0.0324(5) Uani 1 1 d .
H23 H 0.8718 0.0520 -0.0156 0.039 Uiso 1 1 calc R
C24 C 0.75558(18) 0.05946(11) 0.06927(12) 0.0279(4) Uani 1 1 d .
H24 H 0.7376 0.1018 0.0608 0.034 Uiso 1 1 calc R
C25 C 0.21279(16) 0.01834(10) 0.22274(11) 0.0227(4) Uani 1 1 d .
C26 C 0.13270(17) 0.03392(11) 0.27938(12) 0.0280(4) Uani 1 1 d .
H26 H 0.1441 0.0694 0.3099 0.034 Uiso 1 1 calc R
C27 C 0.03634(19) -0.00352(12) 0.29007(14) 0.0336(5) Uani 1 1 d .
H27 H -0.0153 0.0063 0.3287 0.040 Uiso 1 1 calc R
C28 C 0.01730(18) -0.05527(12) 0.24336(14) 0.0340(5) Uani 1 1 d .
H28 H -0.0477 -0.0799 0.2504 0.041 Uiso 1 1 calc R
C29 C 0.09460(19) -0.07079(12) 0.18591(14) 0.0334(5) Uani 1 1 d .
H29 H 0.0811 -0.1054 0.1543 0.040 Uiso 1 1 calc R
C30 C 0.19256(17) -0.03408(11) 0.17611(12) 0.0278(4) Uani 1 1 d .
H30 H 0.2448 -0.0447 0.1382 0.033 Uiso 1 1 calc R
C31 C 0.30183(17) 0.14271(10) 0.24169(11) 0.0227(4) Uani 1 1 d .
C32 C 0.21101(18) 0.16989(11) 0.20099(12) 0.0279(4) Uani 1 1 d .
H32 H 0.1721 0.1461 0.1645 0.034 Uiso 1 1 calc R
C33 C 0.17862(19) 0.23207(11) 0.21470(13) 0.0321(5) Uani 1 1 d .
H33 H 0.1179 0.2497 0.1877 0.039 Uiso 1 1 calc R
C34 C 0.2366(2) 0.26788(11) 0.26851(13) 0.0345(5) Uani 1 1 d .
H34 H 0.2151 0.3096 0.2775 0.041 Uiso 1 1 calc R
C35 C 0.3269(2) 0.24149(11) 0.30920(12) 0.0339(5) Uani 1 1 d .
H35 H 0.3656 0.2656 0.3455 0.041 Uiso 1 1 calc R
C36 C 0.35939(18) 0.17916(10) 0.29576(11) 0.0262(4) Uani 1 1 d .
H36 H 0.4199 0.1617 0.3231 0.031 Uiso 1 1 calc R
C37 C 0.47143(16) -0.05001(9) 0.19493(11) 0.0220(4) Uani 1 1 d .
C38 C 0.46557(17) -0.09217(10) 0.14751(11) 0.0242(4) Uani 1 1 d .
C39 C 0.46817(18) -0.14442(10) 0.09432(11) 0.0247(4) Uani 1 1 d .
C40 C 0.36886(19) -0.17257(10) 0.06602(12) 0.0276(4) Uani 1 1 d .
H40 H 0.2981 -0.1553 0.0780 0.033 Uiso 1 1 calc R
C41 C 0.37473(19) -0.22598(11) 0.02024(13) 0.0305(4) Uani 1 1 d .
H41 H 0.3075 -0.2440 0.0020 0.037 Uiso 1 1 calc R
C42 C 0.47931(19) -0.25353(10) 0.00068(12) 0.0287(4) Uani 1 1 d .
C43 C 0.5785(2) -0.22333(11) 0.02596(13) 0.0318(5) Uani 1 1 d .
H43 H 0.6493 -0.2394 0.0117 0.038 Uiso 1 1 calc R
C44 C 0.57352(19) -0.17033(10) 0.07152(13) 0.0298(4) Uani 1 1 d .
H44 H 0.6410 -0.1512 0.0876 0.036 Uiso 1 1 calc R
C45 C 0.4884(2) -0.31518(11) -0.04552(15) 0.0380(5) Uani 1 1 d .
C46 C 0.5743(2) -0.30664(13) -0.11195(17) 0.0462(6) Uani 1 1 d .
H46A H 0.5793 -0.3453 -0.1407 0.069 Uiso 1 1 calc R
H46B H 0.6481 -0.2963 -0.0915 0.069 Uiso 1 1 calc R
H46C H 0.5488 -0.2731 -0.1449 0.069 Uiso 1 1 calc R
C47 C 0.3733(3) -0.33499(16) -0.0793(2) 0.0591(8) Uani 1 1 d .
H47A H 0.3824 -0.3735 -0.1078 0.089 Uiso 1 1 calc R
H47B H 0.3456 -0.3023 -0.1126 0.089 Uiso 1 1 calc R
H47C H 0.3195 -0.3416 -0.0386 0.089 Uiso 1 1 calc R
C48 C 0.5335(4) -0.36773(14) 0.0081(2) 0.0732(11) Uani 1 1 d .
H48A H 0.5397 -0.4067 -0.0200 0.110 Uiso 1 1 calc R
H48B H 0.4817 -0.3733 0.0500 0.110 Uiso 1 1 calc R
H48C H 0.6073 -0.3559 0.0274 0.110 Uiso 1 1 calc R

loop_
_atom_site_aniso_label
_atom_site_aniso_U_11
_atom_site_aniso_U_22
_atom_site_aniso_U_33
_atom_site_aniso_U_23
_atom_site_aniso_U_13
_atom_site_aniso_U_12
Fe1 0.01686(14) 0.01749(14) 0.01528(14) 0.00043(9) 0.00138(9) -0.00001(9)
P1 0.0187(2) 0.0210(2) 0.0177(2) 0.00204(17) 0.00280(17) -0.00093(17)
P2 0.0170(2) 0.0225(2) 0.0172(2) 0.00121(17) 0.00049(16) 0.00109(17)
P3 0.0517(4) 0.0229(3) 0.0225(3) -0.0001(2) -0.0055(2) -0.0039(2)
F1 0.0641(10) 0.0361(8) 0.0489(9) 0.0028(7) -0.0209(8) -0.0133(7)
F2 0.0961(14) 0.0580(11) 0.0286(7) 0.0035(7) 0.0085(8) -0.0190(10)
F3 0.1011(15) 0.0388(9) 0.0516(10) -0.0062(7) -0.0292(10) 0.0225(9)
F4 0.0882(13) 0.0332(8) 0.0479(9) 0.0018(7) -0.0211(9) -0.0226(8)
F5 0.0603(10) 0.0657(11) 0.0310(7) 0.0002(7) 0.0050(7) 0.0049(8)
F6 0.0516(9) 0.0328(7) 0.0472(8) 0.0001(6) -0.0057(7) 0.0017(7)
C1 0.0221(9) 0.0238(9) 0.0166(8) 0.0048(7) 0.0016(7) -0.0018(7)
C2 0.0215(9) 0.0265(9) 0.0139(8) 0.0018(7) 0.0019(6) 0.0026(7)
C3 0.0238(9) 0.0224(9) 0.0148(8) 0.0009(7) -0.0008(6) 0.0011(7)
C4 0.0205(9) 0.0230(9) 0.0177(8) 0.0034(7) -0.0007(7) 0.0021(7)
C5 0.0241(9) 0.0207(9) 0.0178(8) 0.0036(6) 0.0008(7) 0.0006(7)
C6 0.0263(10) 0.0323(11) 0.0272(10) 0.0066(8) -0.0001(8) -0.0078(8)
C7 0.0284(10) 0.0373(12) 0.0205(9) 0.0006(8) 0.0057(8) 0.0080(9)
C8 0.0349(11) 0.0257(10) 0.0231(9) -0.0023(7) -0.0065(8) -0.0032(8)
C9 0.0193(9) 0.0317(11) 0.0286(10) 0.0049(8) 0.0005(7) 0.0031(8)
C10 0.0371(11) 0.0202(9) 0.0290(10) 0.0028(8) -0.0002(8) 0.0050(8)
C11 0.0238(9) 0.0288(10) 0.0228(9) 0.0069(7) 0.0026(7) 0.0003(8)
C12 0.0234(9) 0.0281(10) 0.0180(8) 0.0024(7) -0.0005(7) 0.0018(8)
C13 0.0288(10) 0.0253(10) 0.0198(8) 0.0023(7) 0.0038(7) -0.0062(8)
C14 0.0439(13) 0.0279(11) 0.0350(11) -0.0003(9) 0.0081(10) -0.0033(10)
C15 0.0725(19) 0.0284(12) 0.0398(13) -0.0059(10) 0.0130(13) -0.0130(12)
C16 0.0625(17) 0.0449(15) 0.0346(12) -0.0017(11) 0.0003(11) -0.0297(13)
C17 0.0412(13) 0.0530(16) 0.0315(11) 0.0034(11) -0.0040(10) -0.0222(12)
C18 0.0301(10) 0.0352(12) 0.0270(10) 0.0018(8) 0.0000(8) -0.0096(9)
C19 0.0201(8) 0.0295(10) 0.0193(8) -0.0007(7) 0.0022(7) -0.0022(7)
C20 0.0219(9) 0.0284(10) 0.0262(9) -0.0017(8) 0.0041(7) -0.0005(8)
C21 0.0261(10) 0.0295(11) 0.0392(12) -0.0050(9) 0.0056(9) 0.0012(8)
C22 0.0243(10) 0.0441(13) 0.0340(11) -0.0097(10) 0.0106(8) -0.0026(9)
C23 0.0275(10) 0.0438(13) 0.0260(10) -0.0011(9) 0.0093(8) -0.0041(9)
C24 0.0260(10) 0.0329(11) 0.0250(10) 0.0030(8) 0.0049(8) -0.0009(8)
C25 0.0178(8) 0.0288(10) 0.0214(9) 0.0032(7) -0.0002(7) 0.0006(7)
C26 0.0219(9) 0.0360(11) 0.0260(10) 0.0005(8) 0.0027(7) 0.0002(8)
C27 0.0209(10) 0.0484(14) 0.0314(11) 0.0044(9) 0.0042(8) -0.0009(9)
C28 0.0209(9) 0.0423(13) 0.0390(12) 0.0072(10) -0.0012(8) -0.0070(9)
C29 0.0263(10) 0.0353(12) 0.0385(12) 0.0005(9) -0.0033(9) -0.0054(9)
C30 0.0223(9) 0.0329(11) 0.0282(10) -0.0009(8) -0.0004(8) -0.0013(8)
C31 0.0226(9) 0.0243(9) 0.0214(9) 0.0021(7) 0.0016(7) 0.0036(7)
C32 0.0259(10) 0.0310(11) 0.0269(10) 0.0007(8) -0.0026(8) 0.0048(8)
C33 0.0325(11) 0.0333(11) 0.0305(10) 0.0047(9) -0.0024(8) 0.0112(9)
C34 0.0480(13) 0.0273(11) 0.0281(10) 0.0002(8) -0.0006(9) 0.0140(10)
C35 0.0461(13) 0.0313(11) 0.0244(10) -0.0043(8) -0.0067(9) 0.0084(10)
C36 0.0304(10) 0.0281(10) 0.0199(9) 0.0007(7) -0.0025(7) 0.0056(8)
C37 0.0215(9) 0.0238(9) 0.0207(9) 0.0026(7) 0.0006(7) 0.0008(7)
C38 0.0239(9) 0.0246(10) 0.0241(9) 0.0006(7) -0.0016(7) -0.0022(7)
C39 0.0318(10) 0.0215(9) 0.0206(9) 0.0008(7) -0.0002(7) -0.0014(8)
C40 0.0285(10) 0.0269(10) 0.0275(10) -0.0002(8) 0.0020(8) -0.0029(8)
C41 0.0299(10) 0.0294(11) 0.0323(11) -0.0016(8) 0.0013(8) -0.0071(9)
C42 0.0362(11) 0.0227(10) 0.0272(10) -0.0018(8) 0.0010(8) -0.0040(8)
C43 0.0310(11) 0.0276(11) 0.0368(11) -0.0048(9) -0.0006(9) 0.0027(9)
C44 0.0269(10) 0.0277(10) 0.0348(11) -0.0041(8) -0.0046(8) -0.0018(8)
C45 0.0496(14) 0.0247(11) 0.0396(12) -0.0076(9) 0.0009(10) -0.0029(10)
C46 0.0500(15) 0.0394(14) 0.0493(15) -0.0158(12) 0.0097(12) 0.0018(12)
C47 0.0590(18) 0.0508(17) 0.0674(19) -0.0322(15) 0.0087(15) -0.0186(14)
C48 0.132(4) 0.0266(13) 0.061(2) 0.0009(13) -0.004(2) 0.0112(18)

loop_
_atom_type_symbol
_atom_type_description
_atom_type_scat_dispersion_real
_atom_type_scat_dispersion_imag
_atom_type_scat_source
C C 0.0033 0.0016 'International Tables Vol C Tables 4.2.6.8 and 6.1.1.4'
H H 0.0000 0.0000 'International Tables Vol C Tables 4.2.6.8 and 6.1.1.4'
F F 0.0171 0.0103 'International Tables Vol C Tables 4.2.6.8 and 6.1.1.4'
P P 0.1023 0.0942 'International Tables Vol C Tables 4.2.6.8 and 6.1.1.4'
Fe Fe 0.3463 0.8444 'International Tables Vol C Tables 4.2.6.8 and 6.1.1.4'

loop_
_geom_angle_atom_site_label_1
_geom_angle_atom_site_label_2
_geom_angle_atom_site_label_3
_geom_angle
C37 Fe1 C4 116.62(8)
C37 Fe1 C5 88.35(8)
C4 Fe1 C5 39.27(7)
C37 Fe1 C1 97.68(8)
C4 Fe1 C1 65.67(7)
C5 Fe1 C1 39.34(7)
C37 Fe1 C3 153.63(8)
C4 Fe1 C3 39.30(7)
C5 Fe1 C3 65.55(7)
C1 Fe1 C3 64.92(7)
C37 Fe1 C2 134.30(8)
C4 Fe1 C2 64.78(7)
C5 Fe1 C2 64.87(7)
C1 Fe1 C2 38.40(7)
C3 Fe1 C2 38.09(7)
C37 Fe1 P2 85.38(6)
C4 Fe1 P2 157.49(6)
C5 Fe1 P2 146.19(6)
C1 Fe1 P2 108.85(5)
C3 Fe1 P2 118.19(5)
C2 Fe1 P2 96.94(5)
C37 Fe1 P1 89.24(6)
C4 Fe1 P1 100.30(5)
C5 Fe1 P1 129.36(6)
C1 Fe1 P1 165.95(5)
C3 Fe1 P1 104.10(5)
C2 Fe1 P1 136.45(5)
P2 Fe1 P1 83.801(19)
C13 P1 C19 100.10(9)
C13 P1 C11 104.92(9)
C19 P1 C11 104.06(9)
C13 P1 Fe1 120.47(6)
C19 P1 Fe1 116.96(7)
C11 P1 Fe1 108.59(6)
C25 P2 C31 102.63(9)
C25 P2 C12 109.17(9)
C31 P2 C12 100.75(9)
C25 P2 Fe1 113.35(7)
C31 P2 Fe1 124.36(6)
C12 P2 Fe1 105.36(6)
F2 P3 F5 179.75(11)
F2 P3 F3 89.92(11)
F5 P3 F3 90.25(10)
F2 P3 F6 90.65(10)
F5 P3 F6 89.18(9)
F3 P3 F6 179.40(12)
F2 P3 F1 89.89(10)
F5 P3 F1 89.93(10)
F3 P3 F1 89.93(10)
F6 P3 F1 89.89(9)
F2 P3 F4 90.72(10)
F5 P3 F4 89.45(10)
F3 P3 F4 90.74(10)
F6 P3 F4 89.43(9)
F1 P3 F4 179.09(9)
C2 C1 C5 107.98(16)
C2 C1 C6 126.67(18)
C5 C1 C6 125.25(18)
C2 C1 Fe1 72.87(10)
C5 C1 Fe1 69.41(10)
C6 C1 Fe1 126.08(13)
C3 C2 C1 108.35(16)
C3 C2 C7 125.40(18)
C1 C2 C7 125.53(18)
C3 C2 Fe1 69.77(10)
C1 C2 Fe1 68.73(10)
C7 C2 Fe1 134.76(13)
C2 C3 C4 107.40(17)
C2 C3 C8 126.76(18)
C4 C3 C8 124.87(18)
C2 C3 Fe1 72.14(10)
C4 C3 Fe1 68.10(10)
C8 C3 Fe1 133.68(13)
C5 C4 C3 108.56(17)
C5 C4 C9 126.29(18)
C3 C4 C9 124.35(18)
C5 C4 Fe1 70.82(11)
C3 C4 Fe1 72.61(10)
C9 C4 Fe1 130.51(14)
C4 C5 C1 107.66(17)
C4 C5 C10 126.89(18)
C1 C5 C10 125.18(18)
C4 C5 Fe1 69.90(10)
C1 C5 Fe1 71.25(10)
C10 C5 Fe1 128.85(14)
C1 C6 H6A 109.5
C1 C6 H6B 109.5
H6A C6 H6B 109.5
C1 C6 H6C 109.5
H6A C6 H6C 109.5
H6B C6 H6C 109.5
C2 C7 H7A 109.5
C2 C7 H7B 109.5
H7A C7 H7B 109.5
C2 C7 H7C 109.5
H7A C7 H7C 109.5
H7B C7 H7C 109.5
C3 C8 H8A 109.5
C3 C8 H8B 109.5
H8A C8 H8B 109.5
C3 C8 H8C 109.5
H8A C8 H8C 109.5
H8B C8 H8C 109.5
C4 C9 H9A 109.5
C4 C9 H9B 109.5
H9A C9 H9B 109.5
C4 C9 H9C 109.5
H9A C9 H9C 109.5
H9B C9 H9C 109.5
C5 C10 H10A 109.5
C5 C10 H10B 109.5
H10A C10 H10B 109.5
C5 C10 H10C 109.5
H10A C10 H10C 109.5
H10B C10 H10C 109.5
C12 C11 P1 110.74(13)
C12 C11 H11A 109.5
P1 C11 H11A 109.5
C12 C11 H11B 109.5
P1 C11 H11B 109.5
H11A C11 H11B 108.1
C11 C12 P2 105.18(13)
C11 C12 H12A 110.7
P2 C12 H12A 110.7
C11 C12 H12B 110.7
P2 C12 H12B 110.7
H12A C12 H12B 108.8
C14 C13 C18 118.6(2)
C14 C13 P1 121.85(17)
C18 C13 P1 119.51(17)
C13 C14 C15 119.8(2)
C13 C14 H14 120.1
C15 C14 H14 120.1
C16 C15 C14 120.9(3)
C16 C15 H15 119.6
C14 C15 H15 119.6
C17 C16 C15 120.1(2)
C17 C16 H16 119.9
C15 C16 H16 119.9
C16 C17 C18 120.0(3)
C16 C17 H17 120.0
C18 C17 H17 120.0
C17 C18 C13 120.6(2)
C17 C18 H18 119.7
C13 C18 H18 119.7
C20 C19 C24 119.26(19)
C20 C19 P1 123.29(15)
C24 C19 P1 117.32(16)
C19 C20 C21 119.9(2)
C19 C20 H20 120.0
C21 C20 H20 120.0
C22 C21 C20 120.3(2)
C22 C21 H21 119.9
C20 C21 H21 119.9
C23 C22 C21 119.9(2)
C23 C22 H22 120.0
C21 C22 H22 120.0
C22 C23 C24 120.4(2)
C22 C23 H23 119.8
C24 C23 H23 119.8
C23 C24 C19 120.1(2)
C23 C24 H24 120.0
C19 C24 H24 120.0
C30 C25 C26 118.98(19)
C30 C25 P2 121.40(15)
C26 C25 P2 119.38(16)
C27 C26 C25 120.3(2)
C27 C26 H26 119.8
C25 C26 H26 119.8
C28 C27 C26 120.1(2)
C28 C27 H27 120.0
C26 C27 H27 120.0
C27 C28 C29 120.5(2)
C27 C28 H28 119.8
C29 C28 H28 119.8
C28 C29 C30 119.6(2)
C28 C29 H29 120.2
C30 C29 H29 120.2
C29 C30 C25 120.6(2)
C29 C30 H30 119.7
C25 C30 H30 119.7
C36 C31 C32 118.94(19)
C36 C31 P2 122.29(15)
C32 C31 P2 118.65(15)
C33 C32 C31 120.5(2)
C33 C32 H32 119.7
C31 C32 H32 119.7
C34 C33 C32 120.0(2)
C34 C33 H33 120.0
C32 C33 H33 120.0
C33 C34 C35 120.0(2)
C33 C34 H34 120.0
C35 C34 H34 120.0
C36 C35 C34 120.1(2)
C36 C35 H35 119.9
C34 C35 H35 119.9
C35 C36 C31 120.39(19)
C35 C36 H36 119.8
C31 C36 H36 119.8
C38 C37 Fe1 174.29(17)
C37 C38 C39 174.7(2)
C40 C39 C44 117.67(19)
C40 C39 C38 122.36(19)
C44 C39 C38 119.92(19)
C41 C40 C39 120.6(2)
C41 C40 H40 119.7
C39 C40 H40 119.7
C40 C41 C42 121.6(2)
C40 C41 H41 119.2
C42 C41 H41 119.2
C43 C42 C41 117.5(2)
C43 C42 C45 119.7(2)
C41 C42 C45 122.9(2)
C44 C43 C42 121.3(2)
C44 C43 H43 119.4
C42 C43 H43 119.4
C43 C44 C39 121.2(2)
C43 C44 H44 119.4
C39 C44 H44 119.4
C47 C45 C42 111.9(2)
C47 C45 C48 109.7(3)
C42 C45 C48 108.4(2)
C47 C45 C46 108.5(2)
C42 C45 C46 109.9(2)
C48 C45 C46 108.4(3)
C45 C46 H46A 109.5
C45 C46 H46B 109.5
H46A C46 H46B 109.5
C45 C46 H46C 109.5
H46A C46 H46C 109.5
H46B C46 H46C 109.5
C45 C47 H47A 109.5
C45 C47 H47B 109.5
H47A C47 H47B 109.5
C45 C47 H47C 109.5
H47A C47 H47C 109.5
H47B C47 H47C 109.5
C45 C48 H48A 109.5
C45 C48 H48B 109.5
H48A C48 H48B 109.5
C45 C48 H48C 109.5
H48A C48 H48C 109.5
H48B C48 H48C 109.5

loop_
_geom_bond_atom_site_label_1
_geom_bond_atom_site_label_2
_geom_bond_distance
Fe1 C37 1.891(2)
Fe1 C4 2.1104(18)
Fe1 C5 2.1226(18)
Fe1 C1 2.1470(18)
Fe1 C3 2.1706(18)
Fe1 C2 2.2017(18)
Fe1 P2 2.2484(5)
Fe1 P1 2.2718(5)
P1 C13 1.828(2)
P1 C19 1.828(2)
P1 C11 1.854(2)
P2 C25 1.821(2)
P2 C31 1.825(2)
P2 C12 1.8403(19)
P3 F2 1.5844(17)
P3 F5 1.5982(16)
P3 F3 1.5984(18)
P3 F6 1.6033(16)
P3 F1 1.6037(16)
P3 F4 1.6060(16)
C1 C2 1.431(3)
C1 C5 1.437(3)
C1 C6 1.496(3)
C2 C3 1.427(3)
C2 C7 1.504(3)
C3 C4 1.441(3)
C3 C8 1.498(3)
C4 C5 1.423(3)
C4 C9 1.500(3)
C5 C10 1.499(3)
C6 H6A 0.9600
C6 H6B 0.9600
C6 H6C 0.9600
C7 H7A 0.9600
C7 H7B 0.9600
C7 H7C 0.9600
C8 H8A 0.9600
C8 H8B 0.9600
C8 H8C 0.9600
C9 H9A 0.9600
C9 H9B 0.9600
C9 H9C 0.9600
C10 H10A 0.9600
C10 H10B 0.9600
C10 H10C 0.9600
C11 C12 1.539(3)
C11 H11A 0.9700
C11 H11B 0.9700
C12 H12A 0.9700
C12 H12B 0.9700
C13 C14 1.395(3)
C13 C18 1.407(3)
C14 C15 1.396(4)
C14 H14 0.9300
C15 C16 1.376(5)
C15 H15 0.9300
C16 C17 1.375(4)
C16 H16 0.9300
C17 C18 1.390(3)
C17 H17 0.9300
C18 H18 0.9300
C19 C20 1.392(3)
C19 C24 1.407(3)
C20 C21 1.401(3)
C20 H20 0.9300
C21 C22 1.387(3)
C21 H21 0.9300
C22 C23 1.382(4)
C22 H22 0.9300
C23 C24 1.390(3)
C23 H23 0.9300
C24 H24 0.9300
C25 C30 1.395(3)
C25 C26 1.403(3)
C26 C27 1.391(3)
C26 H26 0.9300
C27 C28 1.382(4)
C27 H27 0.9300
C28 C29 1.392(3)
C28 H28 0.9300
C29 C30 1.396(3)
C29 H29 0.9300
C30 H30 0.9300
C31 C36 1.392(3)
C31 C32 1.402(3)
C32 C33 1.388(3)
C32 H32 0.9300
C33 C34 1.384(3)
C33 H33 0.9300
C34 C35 1.390(3)
C34 H34 0.9300
C35 C36 1.391(3)
C35 H35 0.9300
C36 H36 0.9300
C37 C38 1.218(3)
C38 C39 1.443(3)
C39 C40 1.396(3)
C39 C44 1.408(3)
C40 C41 1.385(3)
C40 H40 0.9300
C41 C42 1.399(3)
C41 H41 0.9300
C42 C43 1.397(3)
C42 C45 1.536(3)
C43 C44 1.375(3)
C43 H43 0.9300
C44 H44 0.9300
C45 C47 1.530(4)
C45 C48 1.545(4)
C45 C46 1.547(4)
C46 H46A 0.9600
C46 H46B 0.9600
C46 H46C 0.9600
C47 H47A 0.9600
C47 H47B 0.9600
C47 H47C 0.9600
C48 H48A 0.9600
C48 H48B 0.9600
C48 H48C 0.9600

loop_
_geom_torsion_atom_site_label_1
_geom_torsion_atom_site_label_2
_geom_torsion_atom_site_label_3
_geom_torsion_atom_site_label_4
_geom_torsion
C37 Fe1 P1 C13 -164.70(10)
C4 Fe1 P1 C13 -47.76(10)
C5 Fe1 P1 C13 -77.46(11)
C1 Fe1 P1 C13 -44.9(2)
C3 Fe1 P1 C13 -7.69(10)
C2 Fe1 P1 C13 16.30(11)
P2 Fe1 P1 C13 109.87(8)
C37 Fe1 P1 C19 -42.86(9)
C4 Fe1 P1 C19 74.08(9)
C5 Fe1 P1 C19 44.37(10)
C1 Fe1 P1 C19 76.9(2)
C3 Fe1 P1 C19 114.14(9)
C2 Fe1 P1 C19 138.13(10)
P2 Fe1 P1 C19 -128.30(7)
C37 Fe1 P1 C11 74.44(9)
C4 Fe1 P1 C11 -168.62(9)
C5 Fe1 P1 C11 161.67(10)
C1 Fe1 P1 C11 -165.8(2)
C3 Fe1 P1 C11 -128.56(9)
C2 Fe1 P1 C11 -104.57(10)
P2 Fe1 P1 C11 -11.00(7)
C37 Fe1 P2 C25 63.79(9)
C4 Fe1 P2 C25 -104.50(16)
C5 Fe1 P2 C25 -16.27(12)
C1 Fe1 P2 C25 -32.76(9)
C3 Fe1 P2 C25 -103.78(9)
C2 Fe1 P2 C25 -70.32(9)
P1 Fe1 P2 C25 153.52(7)
C37 Fe1 P2 C31 -170.51(10)
C4 Fe1 P2 C31 21.21(17)
C5 Fe1 P2 C31 109.43(12)
C1 Fe1 P2 C31 92.95(10)
C3 Fe1 P2 C31 21.93(10)
C2 Fe1 P2 C31 55.38(9)
P1 Fe1 P2 C31 -80.77(8)
C37 Fe1 P2 C12 -55.53(9)
C4 Fe1 P2 C12 136.19(16)
C5 Fe1 P2 C12 -135.59(12)
C1 Fe1 P2 C12 -152.07(9)
C3 Fe1 P2 C12 136.91(9)
C2 Fe1 P2 C12 170.36(9)
P1 Fe1 P2 C12 34.21(7)
C37 Fe1 C1 C2 -164.70(11)
C4 Fe1 C1 C2 79.49(11)
C5 Fe1 C1 C2 117.43(16)
C3 Fe1 C1 C2 36.05(11)
P2 Fe1 C1 C2 -76.99(11)
P1 Fe1 C1 C2 76.4(3)
C37 Fe1 C1 C5 77.86(12)
C4 Fe1 C1 C5 -37.95(11)
C3 Fe1 C1 C5 -81.38(12)
C2 Fe1 C1 C5 -117.43(16)
P2 Fe1 C1 C5 165.58(10)
P1 Fe1 C1 C5 -41.0(3)
C37 Fe1 C1 C6 -41.43(19)
C4 Fe1 C1 C6 -157.2(2)
C5 Fe1 C1 C6 -119.3(2)
C3 Fe1 C1 C6 159.3(2)
C2 Fe1 C1 C6 123.3(2)
P2 Fe1 C1 C6 46.29(19)
P1 Fe1 C1 C6 -160.31(16)
C5 C1 C2 C3 2.2(2)
C6 C1 C2 C3 178.72(17)
Fe1 C1 C2 C3 -58.67(12)
C5 C1 C2 C7 -168.55(17)
C6 C1 C2 C7 8.0(3)
Fe1 C1 C2 C7 130.58(18)
C5 C1 C2 Fe1 60.87(12)
C6 C1 C2 Fe1 -122.61(19)
C37 Fe1 C2 C3 141.65(12)
C4 Fe1 C2 C3 38.21(11)
C5 Fe1 C2 C3 81.81(12)
C1 Fe1 C2 C3 120.23(16)
P2 Fe1 C2 C3 -128.03(10)
P1 Fe1 C2 C3 -39.74(14)
C37 Fe1 C2 C1 21.43(16)
C4 Fe1 C2 C1 -82.02(12)
C5 Fe1 C2 C1 -38.42(11)
C3 Fe1 C2 C1 -120.23(16)
P2 Fe1 C2 C1 111.74(10)
P1 Fe1 C2 C1 -159.97(9)
C37 Fe1 C2 C7 -98.1(2)
C4 Fe1 C2 C7 158.5(2)
C5 Fe1 C2 C7 -157.9(2)
C1 Fe1 C2 C7 -119.5(2)
C3 Fe1 C2 C7 120.3(3)
P2 Fe1 C2 C7 -7.8(2)
P1 Fe1 C2 C7 80.5(2)
C1 C2 C3 C4 -1.2(2)
C7 C2 C3 C4 169.57(17)
Fe1 C2 C3 C4 -59.22(12)
C1 C2 C3 C8 -170.30(17)
C7 C2 C3 C8 0.5(3)
Fe1 C2 C3 C8 131.67(19)
C1 C2 C3 Fe1 58.03(12)
C7 C2 C3 Fe1 -131.21(18)
C37 Fe1 C3 C2 -88.6(2)
C4 Fe1 C3 C2 -117.92(16)
C5 Fe1 C3 C2 -79.85(12)
C1 Fe1 C3 C2 -36.34(11)
P2 Fe1 C3 C2 62.51(12)
P1 Fe1 C3 C2 152.99(10)
C37 Fe1 C3 C4 29.3(2)
C5 Fe1 C3 C4 38.08(11)
C1 Fe1 C3 C4 81.58(12)
C2 Fe1 C3 C4 117.92(16)
P2 Fe1 C3 C4 -179.56(9)
P1 Fe1 C3 C4 -89.09(11)
C37 Fe1 C3 C8 147.2(2)
C4 Fe1 C3 C8 117.9(2)
C5 Fe1 C3 C8 156.0(2)
C1 Fe1 C3 C8 -160.5(2)
C2 Fe1 C3 C8 -124.2(2)
P2 Fe1 C3 C8 -61.7(2)
P1 Fe1 C3 C8 28.8(2)
C2 C3 C4 C5 -0.3(2)
C8 C3 C4 C5 169.09(17)
Fe1 C3 C4 C5 -62.08(13)
C2 C3 C4 C9 -170.57(17)
C8 C3 C4 C9 -1.2(3)
Fe1 C3 C4 C9 127.62(19)
C2 C3 C4 Fe1 61.80(12)
C8 C3 C4 Fe1 -128.83(18)
C37 Fe1 C4 C5 -48.40(13)
C1 Fe1 C4 C5 38.01(11)
C3 Fe1 C4 C5 117.52(16)
C2 Fe1 C4 C5 80.47(12)
P2 Fe1 C4 C5 118.52(15)
P1 Fe1 C4 C5 -142.75(10)
C37 Fe1 C4 C3 -165.92(11)
C5 Fe1 C4 C3 -117.52(16)
C1 Fe1 C4 C3 -79.51(12)
C2 Fe1 C4 C3 -37.05(11)
P2 Fe1 C4 C3 1.0(2)
P1 Fe1 C4 C3 99.73(10)
C37 Fe1 C4 C9 73.4(2)
C5 Fe1 C4 C9 121.8(2)
C1 Fe1 C4 C9 159.8(2)
C3 Fe1 C4 C9 -120.7(2)
C2 Fe1 C4 C9 -157.7(2)
P2 Fe1 C4 C9 -119.67(18)
P1 Fe1 C4 C9 -20.94(19)
C3 C4 C5 C1 1.6(2)
C9 C4 C5 C1 171.68(18)
Fe1 C4 C5 C1 -61.59(12)
C3 C4 C5 C10 -172.69(18)
C9 C4 C5 C10 -2.6(3)
Fe1 C4 C5 C10 124.09(19)
C3 C4 C5 Fe1 63.22(12)
C9 C4 C5 Fe1 -126.72(19)
C2 C1 C5 C4 -2.4(2)
C6 C1 C5 C4 -178.94(17)
Fe1 C1 C5 C4 60.73(13)
C2 C1 C5 C10 172.08(18)
C6 C1 C5 C10 -4.5(3)
Fe1 C1 C5 C10 -124.83(19)
C2 C1 C5 Fe1 -63.09(12)
C6 C1 C5 Fe1 120.33(18)
C37 Fe1 C5 C4 138.03(12)
C1 Fe1 C5 C4 -117.73(16)
C3 Fe1 C5 C4 -38.10(11)
C2 Fe1 C5 C4 -80.22(12)
P2 Fe1 C5 C4 -142.80(10)
P1 Fe1 C5 C4 50.37(13)
C37 Fe1 C5 C1 -104.24(12)
C4 Fe1 C5 C1 117.73(16)
C3 Fe1 C5 C1 79.64(12)
C2 Fe1 C5 C1 37.51(11)
P2 Fe1 C5 C1 -25.07(16)
P1 Fe1 C5 C1 168.10(9)
C37 Fe1 C5 C10 16.29(19)
C4 Fe1 C5 C10 -121.7(2)
C1 Fe1 C5 C10 120.5(2)
C3 Fe1 C5 C10 -159.8(2)
C2 Fe1 C5 C10 158.0(2)
P2 Fe1 C5 C10 95.46(19)
P1 Fe1 C5 C10 -71.4(2)
C13 P1 C11 C12 -149.97(14)
C19 P1 C11 C12 105.33(15)
Fe1 P1 C11 C12 -19.93(16)
P1 C11 C12 P2 46.82(16)
C25 P2 C12 C11 -177.17(13)
C31 P2 C12 C11 75.28(14)
Fe1 P2 C12 C11 -55.11(14)
C19 P1 C13 C14 152.47(18)
C11 P1 C13 C14 44.84(19)
Fe1 P1 C13 C14 -77.81(18)
C19 P1 C13 C18 -30.65(18)
C11 P1 C13 C18 -138.28(16)
Fe1 P1 C13 C18 99.06(16)
C18 C13 C14 C15 -0.1(3)
P1 C13 C14 C15 176.81(18)
C13 C14 C15 C16 0.5(4)
C14 C15 C16 C17 -0.8(4)
C15 C16 C17 C18 0.6(4)
C16 C17 C18 C13 -0.2(3)
C14 C13 C18 C17 -0.1(3)
P1 C13 C18 C17 -177.06(17)
C13 P1 C19 C20 119.40(18)
C11 P1 C19 C20 -132.29(17)
Fe1 P1 C19 C20 -12.54(19)
C13 P1 C19 C24 -56.49(17)
C11 P1 C19 C24 51.83(18)
Fe1 P1 C19 C24 171.57(13)
C24 C19 C20 C21 -2.1(3)
P1 C19 C20 C21 -177.94(16)
C19 C20 C21 C22 0.2(3)
C20 C21 C22 C23 1.9(3)
C21 C22 C23 C24 -1.9(4)
C22 C23 C24 C19 0.0(3)
C20 C19 C24 C23 2.0(3)
P1 C19 C24 C23 178.11(16)
C31 P2 C25 C30 148.73(17)
C12 P2 C25 C30 42.45(19)
Fe1 P2 C25 C30 -74.65(17)
C31 P2 C25 C26 -36.90(18)
C12 P2 C25 C26 -143.18(16)
Fe1 P2 C25 C26 99.71(16)
C30 C25 C26 C27 1.8(3)
P2 C25 C26 C27 -172.71(17)
C25 C26 C27 C28 -1.9(3)
C26 C27 C28 C29 0.7(4)
C27 C28 C29 C30 0.7(4)
C28 C29 C30 C25 -0.8(3)
C26 C25 C30 C29 -0.4(3)
P2 C25 C30 C29 173.94(17)
C25 P2 C31 C36 131.46(17)
C12 P2 C31 C36 -115.89(18)
Fe1 P2 C31 C36 1.3(2)
C25 P2 C31 C32 -52.58(18)
C12 P2 C31 C32 60.07(18)
Fe1 P2 C31 C32 177.23(13)
C36 C31 C32 C33 -0.3(3)
P2 C31 C32 C33 -176.44(17)
C31 C32 C33 C34 0.4(3)
C32 C33 C34 C35 -0.4(4)
C33 C34 C35 C36 0.2(4)
C34 C35 C36 C31 -0.1(4)
C32 C31 C36 C35 0.2(3)
P2 C31 C36 C35 176.13(17)
C4 Fe1 C37 C38 -13.3(18)
C5 Fe1 C37 C38 -41.6(18)
C1 Fe1 C37 C38 -79.9(18)
C3 Fe1 C37 C38 -33.6(19)
C2 Fe1 C37 C38 -93.1(18)
P2 Fe1 C37 C38 171.7(18)
P1 Fe1 C37 C38 87.8(18)
Fe1 C37 C38 C39 2(4)
C37 C38 C39 C40 147(2)
C37 C38 C39 C44 -30(2)
C44 C39 C40 C41 3.1(3)
C38 C39 C40 C41 -174.5(2)
C39 C40 C41 C42 -0.1(3)
C40 C41 C42 C43 -3.1(3)
C40 C41 C42 C45 175.9(2)
C41 C42 C43 C44 3.1(3)
C45 C42 C43 C44 -175.8(2)
C42 C43 C44 C39 -0.1(3)
C40 C39 C44 C43 -3.1(3)
C38 C39 C44 C43 174.6(2)
C43 C42 C45 C47 -170.4(2)
C41 C42 C45 C47 10.6(3)
C43 C42 C45 C48 68.4(3)
C41 C42 C45 C48 -110.5(3)
C43 C42 C45 C46 -49.9(3)
C41 C42 C45 C46 131.2(2)
